data_4102645
loop_
_publ_author_name
'Gardner S. Creech'
'Ohyun Kwon'

_publ_section_title
;
 Tandem 6\p-Electrocyclization and Cycloaddition of Nitrodienes to Yield
 Multicyclic Nitroso Acetals
;
_journal_name_full 'Journal of the American Chemical Society'
_journal_page_first 8876
_journal_page_last 8877
_journal_paper_doi 10.1021/ja1038819
_journal_volume 132
_journal_year 2010
_chemical_formula_moiety 'C14 H21 N O4'
_chemical_formula_sum 'C14 H21 N O4'
_chemical_formula_weight 267.32
_chemical_name_systematic
;
 ?
;
_space_group_IT_number 14
_symmetry_cell_setting monoclinic
_symmetry_space_group_name_Hall '-P 2ybc'
_symmetry_space_group_name_H-M 'P 1 21/c 1'
_atom_sites_solution_hydrogens geom
_atom_sites_solution_primary direct
_atom_sites_solution_secondary difmap
_audit_creation_method SHELXL-97
_cell_angle_alpha 90.00
_cell_angle_beta 90.295(2)
_cell_angle_gamma 90.00
_cell_formula_units_Z 4
_cell_length_a 7.1535(13)
_cell_length_b 18.602(3)
_cell_length_c 9.9320(17)
_cell_measurement_reflns_used 5210
_cell_measurement_temperature 100(2)
_cell_measurement_theta_max 28.60
_cell_measurement_theta_min 4.10
_cell_volume 1321.6(4)
_computing_cell_refinement 'Bruker SMART Apex2'
_computing_data_collection 'Bruker SMART Apex2'
_computing_data_reduction 'Bruker SAINT'
_computing_molecular_graphics 'Bruker SHELXTL'
_computing_publication_material 'Bruker SHELXTL'
_computing_structure_refinement 'SHELXL-97 (Sheldrick, 1997)'
_computing_structure_solution 'SHELXS-97 (Sheldrick, 1990)'
_diffrn_ambient_temperature 100(2)
_diffrn_measured_fraction_theta_full 0.995
_diffrn_measured_fraction_theta_max 0.995
_diffrn_measurement_device_type 'CCD area detector'
_diffrn_measurement_method 'phi and omega scans'
_diffrn_radiation_monochromator graphite
_diffrn_radiation_source 'fine-focus sealed tube'
_diffrn_radiation_type MoK\a
_diffrn_radiation_wavelength 0.71073
_diffrn_reflns_av_R_equivalents 0.0378
_diffrn_reflns_av_sigmaI/netI 0.0297
_diffrn_reflns_limit_h_max 9
_diffrn_reflns_limit_h_min -9
_diffrn_reflns_limit_k_max 25
_diffrn_reflns_limit_k_min -25
_diffrn_reflns_limit_l_max 13
_diffrn_reflns_limit_l_min -13
_diffrn_reflns_number 16248
_diffrn_reflns_theta_full 28.66
_diffrn_reflns_theta_max 28.66
_diffrn_reflns_theta_min 3.87
_exptl_absorpt_coefficient_mu 0.098
_exptl_absorpt_correction_T_max 0.9951
_exptl_absorpt_correction_T_min 0.9407
_exptl_absorpt_correction_type multi-scan
_exptl_absorpt_process_details 'Sadabs (Bruker)'
_exptl_crystal_colour colorless
_exptl_crystal_density_diffrn 1.343
_exptl_crystal_density_method 'not measured'
_exptl_crystal_description platelet
_exptl_crystal_F_000 576
_exptl_crystal_size_max 0.20
_exptl_crystal_size_mid 0.10
_exptl_crystal_size_min 0.05
_refine_diff_density_max 0.304
_refine_diff_density_min -0.235
_refine_diff_density_rms 0.042
_refine_ls_extinction_method none
_refine_ls_goodness_of_fit_ref 1.044
_refine_ls_hydrogen_treatment constr
_refine_ls_matrix_type full
_refine_ls_number_parameters 174
_refine_ls_number_reflns 3389
_refine_ls_number_restraints 0
_refine_ls_restrained_S_all 1.044
_refine_ls_R_factor_all 0.0517
_refine_ls_R_factor_gt 0.0384
_refine_ls_shift/su_max 0.000
_refine_ls_shift/su_mean 0.000
_refine_ls_structure_factor_coef Fsqd
_refine_ls_weighting_details 'calc w=1/[\s^2^(Fo^2^)+(0.0541P)^2^+0.2855P] where P=(Fo^2^+2Fc^2^)/3'
_refine_ls_weighting_scheme calc
_refine_ls_wR_factor_gt 0.1004
_refine_ls_wR_factor_ref 0.1081
_reflns_number_gt 2670
_reflns_number_total 3389
_reflns_threshold_expression >2sigma(I)
_cod_data_source_file ja1038819_si_002.cif
_cod_data_source_block kw609s
_cod_database_code 4102645

loop_
_symmetry_equiv_pos_as_xyz
'x, y, z'
'-x, y+1/2, -z+1/2'
'-x, -y, -z'
'x, -y-1/2, z-1/2'

loop_
_atom_site_label
_atom_site_type_symbol
_atom_site_fract_x
_atom_site_fract_y
_atom_site_fract_z
_atom_site_U_iso_or_equiv
_atom_site_adp_type
_atom_site_occupancy
_atom_site_symmetry_multiplicity
_atom_site_calc_flag
_atom_site_refinement_flags
O1 O 0.12081(12) 0.53452(4) 0.81920(8) 0.0244(2) Uani 1 1 d .
O2 O 0.38515(12) 0.47440(5) 0.86795(8) 0.0241(2) Uani 1 1 d .
O3 O 0.44040(11) 0.37100(4) 1.16361(8) 0.0233(2) Uani 1 1 d .
O4 O 0.59311(13) 0.36401(5) 0.96658(9) 0.0307(2) Uani 1 1 d .
N1 N 0.24782(14) 0.47877(5) 0.76746(10) 0.0219(2) Uani 1 1 d .
C1 C -0.00939(18) 0.54724(7) 0.71327(12) 0.0247(3) Uani 1 1 d .
H1A H 0.0582 0.5645 0.6328 0.030 Uiso 1 1 calc R
H1B H -0.0979 0.5853 0.7410 0.030 Uiso 1 1 calc R
C2 C -0.11692(17) 0.48023(6) 0.67774(12) 0.0224(2) Uani 1 1 d .
C3 C -0.04777(16) 0.41641(6) 0.71305(11) 0.0212(2) Uani 1 1 d .
C4 C -0.14463(17) 0.34533(7) 0.69087(12) 0.0240(3) Uani 1 1 d .
H4A H -0.2648 0.3535 0.6434 0.029 Uiso 1 1 calc R
H4B H -0.1722 0.3230 0.7790 0.029 Uiso 1 1 calc R
C5 C -0.02312(17) 0.29420(7) 0.60779(13) 0.0259(3) Uani 1 1 d .
H5A H -0.0876 0.2475 0.5969 0.031 Uiso 1 1 calc R
H5B H -0.0021 0.3148 0.5172 0.031 Uiso 1 1 calc R
C6 C 0.16339(17) 0.28308(7) 0.67912(13) 0.0265(3) Uani 1 1 d .
H6A H 0.2431 0.2510 0.6243 0.032 Uiso 1 1 calc R
H6B H 0.1420 0.2594 0.7670 0.032 Uiso 1 1 calc R
C7 C 0.26403(16) 0.35440(6) 0.70180(12) 0.0233(3) Uani 1 1 d .
H7A H 0.2994 0.3749 0.6135 0.028 Uiso 1 1 calc R
H7B H 0.3805 0.3455 0.7535 0.028 Uiso 1 1 calc R
C8 C 0.14381(16) 0.40959(6) 0.77829(11) 0.0202(2) Uani 1 1 d .
C9 C 0.13974(16) 0.39444(7) 0.93120(11) 0.0225(2) Uani 1 1 d .
H9A H 0.0231 0.4127 0.9722 0.027 Uiso 1 1 calc R
H9B H 0.1514 0.3424 0.9500 0.027 Uiso 1 1 calc R
C10 C 0.31169(16) 0.43608(6) 0.98364(11) 0.0221(2) Uani 1 1 d .
H10 H 0.2744 0.4707 1.0557 0.027 Uiso 1 1 calc R
C11 C 0.46721(17) 0.38730(7) 1.03345(12) 0.0228(2) Uani 1 1 d .
C12 C 0.57941(17) 0.32317(7) 1.22222(13) 0.0254(3) Uani 1 1 d .
H12A H 0.7064 0.3431 1.2093 0.030 Uiso 1 1 calc R
H12B H 0.5734 0.2754 1.1784 0.030 Uiso 1 1 calc R
C13 C 0.5375(2) 0.31644(8) 1.36967(13) 0.0327(3) Uani 1 1 d .
H13A H 0.5524 0.3634 1.4131 0.049 Uiso 1 1 calc R
H13B H 0.6240 0.2819 1.4109 0.049 Uiso 1 1 calc R
H13C H 0.4088 0.2996 1.3812 0.049 Uiso 1 1 calc R
C14 C -0.29885(18) 0.49342(7) 0.60590(13) 0.0271(3) Uani 1 1 d .
H14A H -0.3550 0.4473 0.5803 0.041 Uiso 1 1 calc R
H14B H -0.2763 0.5221 0.5249 0.041 Uiso 1 1 calc R
H14C H -0.3840 0.5194 0.6656 0.041 Uiso 1 1 calc R

loop_
_atom_site_aniso_label
_atom_site_aniso_U_11
_atom_site_aniso_U_22
_atom_site_aniso_U_33
_atom_site_aniso_U_23
_atom_site_aniso_U_13
_atom_site_aniso_U_12
O1 0.0260(4) 0.0247(4) 0.0224(4) -0.0022(3) 0.0001(3) 0.0013(3)
O2 0.0211(4) 0.0315(4) 0.0196(4) 0.0027(3) -0.0023(3) -0.0047(3)
O3 0.0219(4) 0.0265(4) 0.0215(4) 0.0020(3) -0.0011(3) 0.0025(3)
O4 0.0263(5) 0.0406(5) 0.0254(5) -0.0035(4) 0.0014(4) 0.0063(4)
N1 0.0203(5) 0.0250(5) 0.0205(5) -0.0011(4) -0.0010(4) 0.0005(4)
C1 0.0257(6) 0.0261(6) 0.0221(6) 0.0023(5) 0.0005(5) 0.0021(5)
C2 0.0210(5) 0.0294(6) 0.0167(5) -0.0007(4) 0.0021(4) 0.0012(5)
C3 0.0195(5) 0.0278(6) 0.0164(5) -0.0010(4) 0.0020(4) -0.0006(4)
C4 0.0199(5) 0.0278(6) 0.0243(6) -0.0012(5) -0.0014(5) -0.0006(5)
C5 0.0239(6) 0.0274(6) 0.0264(6) -0.0044(5) -0.0014(5) -0.0007(5)
C6 0.0242(6) 0.0264(6) 0.0289(6) -0.0032(5) -0.0017(5) 0.0030(5)
C7 0.0200(5) 0.0276(6) 0.0224(6) -0.0015(5) 0.0008(5) 0.0014(5)
C8 0.0188(5) 0.0236(5) 0.0183(5) 0.0005(4) 0.0001(4) -0.0011(4)
C9 0.0213(5) 0.0274(6) 0.0187(5) 0.0019(5) 0.0001(4) -0.0023(5)
C10 0.0219(6) 0.0260(6) 0.0184(5) 0.0009(4) 0.0004(4) -0.0006(4)
C11 0.0216(5) 0.0262(6) 0.0206(5) -0.0031(4) -0.0018(5) -0.0025(5)
C12 0.0223(6) 0.0264(6) 0.0274(6) 0.0013(5) -0.0044(5) 0.0022(5)
C13 0.0375(7) 0.0339(7) 0.0266(6) 0.0017(5) -0.0074(6) 0.0046(6)
C14 0.0249(6) 0.0312(6) 0.0252(6) 0.0002(5) -0.0021(5) 0.0042(5)

loop_
_atom_type_symbol
_atom_type_description
_atom_type_scat_dispersion_real
_atom_type_scat_dispersion_imag
_atom_type_scat_source
C C 0.0033 0.0016 'International Tables Vol C Tables 4.2.6.8 and 6.1.1.4'
H H 0.0000 0.0000 'International Tables Vol C Tables 4.2.6.8 and 6.1.1.4'
N N 0.0061 0.0033 'International Tables Vol C Tables 4.2.6.8 and 6.1.1.4'
O O 0.0106 0.0060 'International Tables Vol C Tables 4.2.6.8 and 6.1.1.4'

loop_
_geom_angle_atom_site_label_1
_geom_angle_atom_site_label_2
_geom_angle_atom_site_label_3
_geom_angle
C1 O1 N1 105.19(8)
N1 O2 C10 109.70(8)
C11 O3 C12 115.02(9)
O2 N1 O1 102.95(8)
O2 N1 C8 104.32(8)
O1 N1 C8 105.88(8)
O1 C1 C2 111.58(10)
O1 C1 H1A 109.3
C2 C1 H1A 109.3
O1 C1 H1B 109.3
C2 C1 H1B 109.3
H1A C1 H1B 108.0
C3 C2 C14 126.19(11)
C3 C2 C1 119.17(11)
C14 C2 C1 114.63(10)
C2 C3 C4 124.95(11)
C2 C3 C8 121.32(11)
C4 C3 C8 113.71(10)
C3 C4 C5 111.18(10)
C3 C4 H4A 109.4
C5 C4 H4A 109.4
C3 C4 H4B 109.4
C5 C4 H4B 109.4
H4A C4 H4B 108.0
C6 C5 C4 109.40(10)
C6 C5 H5A 109.8
C4 C5 H5A 109.8
C6 C5 H5B 109.8
C4 C5 H5B 109.8
H5A C5 H5B 108.2
C5 C6 C7 111.25(10)
C5 C6 H6A 109.4
C7 C6 H6A 109.4
C5 C6 H6B 109.4
C7 C6 H6B 109.4
H6A C6 H6B 108.0
C6 C7 C8 112.82(10)
C6 C7 H7A 109.0
C8 C7 H7A 109.0
C6 C7 H7B 109.0
C8 C7 H7B 109.0
H7A C7 H7B 107.8
N1 C8 C3 110.30(9)
N1 C8 C7 105.03(9)
C3 C8 C7 110.48(9)
N1 C8 C9 103.91(9)
C3 C8 C9 114.41(9)
C7 C8 C9 112.10(10)
C10 C9 C8 102.79(9)
C10 C9 H9A 111.2
C8 C9 H9A 111.2
C10 C9 H9B 111.2
C8 C9 H9B 111.2
H9A C9 H9B 109.1
O2 C10 C11 106.49(9)
O2 C10 C9 105.69(9)
C11 C10 C9 113.09(10)
O2 C10 H10 110.5
C11 C10 H10 110.5
C9 C10 H10 110.5
O4 C11 O3 124.17(11)
O4 C11 C10 125.85(11)
O3 C11 C10 109.94(10)
O3 C12 C13 107.58(10)
O3 C12 H12A 110.2
C13 C12 H12A 110.2
O3 C12 H12B 110.2
C13 C12 H12B 110.2
H12A C12 H12B 108.5
C12 C13 H13A 109.5
C12 C13 H13B 109.5
H13A C13 H13B 109.5
C12 C13 H13C 109.5
H13A C13 H13C 109.5
H13B C13 H13C 109.5
C2 C14 H14A 109.5
C2 C14 H14B 109.5
H14A C14 H14B 109.5
C2 C14 H14C 109.5
H14A C14 H14C 109.5
H14B C14 H14C 109.5

loop_
_geom_bond_atom_site_label_1
_geom_bond_atom_site_label_2
_geom_bond_distance
O1 C1 1.4213(14)
O1 N1 1.4731(13)
O2 N1 1.3992(13)
O2 C10 1.4529(14)
O3 C11 1.3426(14)
O3 C12 1.4538(14)
O4 C11 1.2024(15)
N1 C8 1.4906(15)
C1 C2 1.5057(17)
C1 H1A 0.9900
C1 H1B 0.9900
C2 C3 1.3324(17)
C2 C14 1.5011(17)
C3 C4 1.5084(17)
C3 C8 1.5182(16)
C4 C5 1.5324(17)
C4 H4A 0.9900
C4 H4B 0.9900
C5 C6 1.5215(17)
C5 H5A 0.9900
C5 H5B 0.9900
C6 C7 1.5257(17)
C6 H6A 0.9900
C6 H6B 0.9900
C7 C8 1.5419(16)
C7 H7A 0.9900
C7 H7B 0.9900
C8 C9 1.5450(15)
C9 C10 1.5419(16)
C9 H9A 0.9900
C9 H9B 0.9900
C10 C11 1.5166(17)
C10 H10 1.0000
C12 C13 1.5016(18)
C12 H12A 0.9900
C12 H12B 0.9900
C13 H13A 0.9800
C13 H13B 0.9800
C13 H13C 0.9800
C14 H14A 0.9800
C14 H14B 0.9800
C14 H14C 0.9800

loop_
_geom_torsion_atom_site_label_1
_geom_torsion_atom_site_label_2
_geom_torsion_atom_site_label_3
_geom_torsion_atom_site_label_4
_geom_torsion
C10 O2 N1 O1 75.34(10)
C10 O2 N1 C8 -35.06(11)
C1 O1 N1 O2 173.22(8)
C1 O1 N1 C8 -77.56(10)
N1 O1 C1 C2 60.23(12)
O1 C1 C2 C3 -19.94(16)
O1 C1 C2 C14 158.96(10)
C14 C2 C3 C4 -2.21(19)
C1 C2 C3 C4 176.55(11)
C14 C2 C3 C8 176.34(11)
C1 C2 C3 C8 -4.90(17)
C2 C3 C4 C5 122.90(13)
C8 C3 C4 C5 -55.74(13)
C3 C4 C5 C6 57.71(13)
C4 C5 C6 C7 -57.60(13)
C5 C6 C7 C8 55.09(13)
O2 N1 C8 C3 159.72(9)
O1 N1 C8 C3 51.48(11)
O2 N1 C8 C7 -81.23(10)
O1 N1 C8 C7 170.53(8)
O2 N1 C8 C9 36.66(11)
O1 N1 C8 C9 -71.58(10)
C2 C3 C8 N1 -11.98(15)
C4 C3 C8 N1 166.72(9)
C2 C3 C8 C7 -127.66(12)
C4 C3 C8 C7 51.04(13)
C2 C3 C8 C9 104.71(13)
C4 C3 C8 C9 -76.58(12)
C6 C7 C8 N1 -169.34(9)
C6 C7 C8 C3 -50.41(13)
C6 C7 C8 C9 78.47(12)
N1 C8 C9 C10 -24.69(11)
C3 C8 C9 C10 -145.01(10)
C7 C8 C9 C10 88.20(11)
N1 O2 C10 C11 139.15(9)
N1 O2 C10 C9 18.62(12)
C8 C9 C10 O2 4.85(11)
C8 C9 C10 C11 -111.27(10)
C12 O3 C11 O4 1.36(17)
C12 O3 C11 C10 178.89(9)
O2 C10 C11 O4 -25.55(16)
C9 C10 C11 O4 90.10(15)
O2 C10 C11 O3 156.97(9)
C9 C10 C11 O3 -87.38(12)
C11 O3 C12 C13 174.92(10)
